data_2011808
loop_
_publ_author_name
'Burgess, John'
'Fawcett, John'
'Palma, Vitor'
'Gilani, Syeda R.'

_publ_section_title
;
 Fluoro derivatives of
 bis(salicylideneaminato-<i>N</i>,<i>O</i>)copper(II) and
 -oxovanadium(IV)
;
_journal_issue 3
_journal_name_full 'Acta Crystallographica Section C'
_journal_page_first 277
_journal_page_last 280
_journal_paper_doi 10.1107/S0108270100020059
_journal_volume 57
_journal_year 2001
_chemical_formula_iupac '[Cu (C13 H9 FNO )2 ]'
_chemical_formula_moiety 'C26 H18 Cu F2 N2 O2'
_chemical_formula_sum 'C26 H18 Cu F2 N2 O2'
_chemical_formula_weight 491.96
_chemical_name_systematic
;
  ?
;
_space_group_IT_number 2
_symmetry_cell_setting triclinic
_symmetry_space_group_name_Hall '-P 1'
_symmetry_space_group_name_H-M 'P -1'
_audit_creation_method SHELXL97
_cell_angle_alpha 95.13(2)
_cell_angle_beta 92.48(2)
_cell_angle_gamma 105.23(2)
_cell_formula_units_Z 2
_cell_length_a 9.995(2)
_cell_length_b 10.462(2)
_cell_length_c 10.569(2)
_cell_measurement_reflns_used 38
_cell_measurement_temperature 190(2)
_cell_measurement_theta_max 12.95
_cell_measurement_theta_min 5.34
_cell_volume 1059.5(4)
_computing_cell_refinement XSCANS
_computing_data_collection 'XSCANS (Fait, 1991)'
_computing_data_reduction XSCANS
_computing_molecular_graphics SHELXL97
_computing_publication_material SHELXL97
_computing_structure_refinement 'SHELXL97 (Sheldrick, 1997)'
_computing_structure_solution 'SHELXS97 (Sheldrick, 1990)'
_diffrn_ambient_temperature 190(2)
_diffrn_measured_fraction_theta_full .996
_diffrn_measured_fraction_theta_max .996
_diffrn_measurement_device_type 'Bruker P4'
_diffrn_measurement_method '\w scans'
_diffrn_radiation_monochromator graphite
_diffrn_radiation_source 'fine-focus sealed tube'
_diffrn_radiation_type MoK\a
_diffrn_radiation_wavelength .71073
_diffrn_reflns_av_R_equivalents .027
_diffrn_reflns_av_sigmaI/netI .0287
_diffrn_reflns_limit_h_max 11
_diffrn_reflns_limit_h_min -1
_diffrn_reflns_limit_k_max 11
_diffrn_reflns_limit_k_min -12
_diffrn_reflns_limit_l_max 12
_diffrn_reflns_limit_l_min -12
_diffrn_reflns_number 4119
_diffrn_reflns_theta_full 25.00
_diffrn_reflns_theta_max 25.0
_diffrn_reflns_theta_min 2.51
_diffrn_standards_decay_% <1
_diffrn_standards_interval_count 100
_diffrn_standards_number 3
_exptl_absorpt_coefficient_mu 1.075
_exptl_absorpt_correction_T_max .810
_exptl_absorpt_correction_T_min .766
_exptl_absorpt_correction_type analytical
_exptl_absorpt_process_details
;
(XPREP; SHELXL97)
;
_exptl_crystal_colour red
_exptl_crystal_density_diffrn 1.542
_exptl_crystal_density_method 'not measured'
_exptl_crystal_description block
_exptl_crystal_F_000 502
_exptl_crystal_size_max .48
_exptl_crystal_size_mid .24
_exptl_crystal_size_min .23
_refine_diff_density_max .43
_refine_diff_density_min -.32
_refine_ls_extinction_method none
_refine_ls_goodness_of_fit_ref 1.095
_refine_ls_hydrogen_treatment constr
_refine_ls_matrix_type full
_refine_ls_number_parameters 301
_refine_ls_number_reflns 3722
_refine_ls_number_restraints 0
_refine_ls_restrained_S_all 1.095
_refine_ls_R_factor_all .054
_refine_ls_R_factor_gt .040
_refine_ls_shift/su_max .005
_refine_ls_shift/su_mean .000
_refine_ls_structure_factor_coef Fsqd
_refine_ls_weighting_details 'calc w = 1/[\s^2^(Fo^2^)+(0.0489P)^2^+1.4057P] where P=(Fo^2^+2Fc^2^)/3'
_refine_ls_weighting_scheme calc
_refine_ls_wR_factor_ref .115
_reflns_number_gt 2994
_reflns_number_total 3722
_reflns_threshold_expression I>2\s(I)
_cod_data_source_file gg1032.cif
_cod_data_source_block I
_cod_depositor_comments
;
The following automatic conversions were performed:
'_symmetry_cell_setting' value 'Triclinic' changed to 'triclinic'
according to '/home/saulius/struct/CIF-dictionaries/cif_core.dic'
dictionary named 'cif_core.dic' version 2.4.1 from 2010-06-29.

Automatic conversion script
Id: cif_fix_enum 1527 2010-12-29 10:47:43Z saulius 

The following automatic conversions were performed:

'_symmetry_cell_setting' value 'Triclinic' changed to 'triclinic'
according to /home/saulius/struct/CIF-dictionaries/cif_core.dic
dictionary named 'cif_core.dic' version 2.4.1 from 2010-06-29.

Automatic conversion script
Id: cif_fix_values 1715 2011-07-08 13:25:40Z adriana 
;
_cod_database_code 2011808
_cod_database_fobs_code 2011808

loop_
_symmetry_equiv_pos_as_xyz
'x, y, z'
'-x, -y, -z'

loop_
_atom_site_label
_atom_site_fract_x
_atom_site_fract_y
_atom_site_fract_z
_atom_site_U_iso_or_equiv
_atom_site_adp_type
_atom_site_calc_flag
_atom_site_refinement_flags
_atom_site_occupancy
_atom_site_disorder_assembly
_atom_site_disorder_group
_atom_site_type_symbol
Cu1 .0000 .0000 .0000 .03180(18) Uani d S 1 . . Cu
F1 .5403(2) .3450(2) .4132(2) .0608(7) Uani d . 1 . . F
O1 -.1121(3) -.1765(2) -.0208(2) .0401(6) Uani d . 1 . . O
N1 .0790(3) -.0260(3) .1708(3) .0322(6) Uani d . 1 . . N
C1 -.1585(4) -.3167(4) .2835(4) .0434(9) Uani d . 1 . . C
H1A -.1197 -.3006 .3669 .052 Uiso calc R 1 . . H
C2 -.2672(4) -.4260(4) .2502(4) .0501(10) Uani d . 1 . . C
H2A -.3026 -.4833 .3104 .060 Uiso calc R 1 . . H
C3 -.3246(4) -.4512(4) .1257(4) .0480(10) Uani d . 1 . . C
H3A -.3988 -.5258 .1026 .058 Uiso calc R 1 . . H
C4 -.2725(4) -.3664(4) .0350(4) .0430(9) Uani d . 1 . . C
H4A -.3120 -.3849 -.0481 .052 Uiso calc R 1 . . H
C5 -.1606(4) -.2529(3) .0677(3) .0342(8) Uani d . 1 . . C
C6 -.1034(3) -.2277(3) .1951(3) .0324(7) Uani d . 1 . . C
C7 .0166(4) -.1195(4) .2368(3) .0347(8) Uani d . 1 . . C
H7A .0532 -.1165 .3198 .042 Uiso calc R 1 . . H
C8 .1982(4) .0714(3) .2344(3) .0329(8) Uani d . 1 . . C
C9 .3243(4) .0975(4) .1780(4) .0414(9) Uani d . 1 . . C
H9A .3308 .0530 .0993 .050 Uiso calc R 1 . . H
C10 .4403(4) .1893(4) .2384(4) .0461(10) Uani d . 1 . . C
H10A .5253 .2065 .2019 .055 Uiso calc R 1 . . H
C11 .4264(4) .2541(4) .3529(4) .0441(9) Uani d . 1 . . C
C12 .3046(4) .2317(4) .4109(3) .0418(9) Uani d . 1 . . C
H12A .2992 .2776 .4892 .050 Uiso calc R 1 . . H
C13 .1888(4) .1391(4) .3508(3) .0375(8) Uani d . 1 . . C
H13A .1046 .1223 .3888 .045 Uiso calc R 1 . . H
Cu1A .0000 .5000 .5000 .03200(18) Uani d S 1 . . Cu
F1A .4334(3) .7889(3) .0701(2) .0647(7) Uani d . 1 . . F
O1A -.1101(3) .3268(2) .5174(2) .0442(7) Uani d . 1 . . O
N1A .0465(3) .4422(3) .3255(3) .0317(6) Uani d . 1 . . N
C1A -.1974(4) .1181(4) .2119(4) .0384(8) Uani d . 1 . . C
H1AA -.1726 .1173 .1281 .046 Uiso calc R 1 . . H
C2A -.2975(4) .0130(4) .2464(4) .0437(9) Uani d . 1 . . C
H2AA -.3411 -.0582 .1867 .052 Uiso calc R 1 . . H
C3A -.3334(4) .0139(4) .3719(4) .0458(9) Uani d . 1 . . C
H3AA -.4011 -.0576 .3959 .055 Uiso calc R 1 . . H
C4A -.2703(4) .1190(4) .4617(4) .0432(9) Uani d . 1 . . C
H4AA -.2957 .1167 .5453 .052 Uiso calc R 1 . . H
C5A -.1685(4) .2292(3) .4290(3) .0346(8) Uani d . 1 . . C
C6A -.1304(3) .2285(3) .3013(3) .0318(7) Uani d . 1 . . C
C7A -.0223(3) .3314(3) .2597(3) .0326(8) Uani d . 1 . . C
H7AA .0016 .3180 .1765 .039 Uiso calc R 1 . . H
C8A .1475(3) .5310(3) .2590(3) .0321(7) Uani d . 1 . . C
C9A .2861(4) .5714(4) .3047(4) .0412(9) Uani d . 1 . . C
H9AA .3140 .5404 .3784 .049 Uiso calc R 1 . . H
C10A .3830(4) .6577(4) .2407(4) .0466(10) Uani d . 1 . . C
H10B .4762 .6841 .2700 .056 Uiso calc R 1 . . H
C11A .3388(4) .7032(4) .1336(4) .0439(9) Uani d . 1 . . C
C12A .2026(4) .6665(4) .0866(3) .0417(9) Uani d . 1 . . C
H12B .1756 .6995 .0137 .050 Uiso calc R 1 . . H
C13A .1063(4) .5790(3) .1502(3) .0355(8) Uani d . 1 . . C
H13B .0135 .5524 .1195 .043 Uiso calc R 1 . . H

loop_
_atom_site_aniso_label
_atom_site_aniso_U_11
_atom_site_aniso_U_22
_atom_site_aniso_U_33
_atom_site_aniso_U_12
_atom_site_aniso_U_13
_atom_site_aniso_U_23
Cu1 .0380(4) .0290(3) .0256(3) .0054(3) -.0018(2) .0007(2)
F1 .0491(14) .0592(15) .0560(15) -.0145(12) -.0131(11) .0064(12)
O1 .0530(16) .0311(13) .0295(12) .0020(11) -.0038(11) -.0005(10)
N1 .0337(16) .0311(15) .0290(14) .0042(12) -.0014(12) .0028(12)
C1 .042(2) .047(2) .041(2) .0081(18) .0062(17) .0122(17)
C2 .048(2) .046(2) .054(2) .0047(19) .016(2) .0165(19)
C3 .040(2) .037(2) .060(3) -.0007(17) .0105(19) -.0012(18)
C4 .043(2) .036(2) .045(2) .0047(17) -.0028(17) -.0023(16)
C5 .0346(19) .0292(18) .0384(19) .0098(15) .0029(15) -.0020(15)
C6 .0331(18) .0311(18) .0336(18) .0087(15) .0038(14) .0047(14)
C7 .0337(19) .040(2) .0290(17) .0100(16) -.0023(14) .0011(15)
C8 .0320(18) .0357(19) .0301(17) .0079(15) -.0053(14) .0055(14)
C9 .039(2) .046(2) .038(2) .0099(17) .0022(16) .0037(17)
C10 .033(2) .055(2) .047(2) .0064(19) -.0003(17) .0127(19)
C11 .041(2) .042(2) .043(2) -.0002(17) -.0120(17) .0118(17)
C12 .048(2) .040(2) .0324(18) .0028(17) -.0008(16) .0044(16)
C13 .036(2) .042(2) .0323(18) .0061(16) .0011(15) .0064(15)
Cu1A .0387(4) .0285(3) .0234(3) .0026(3) -.0059(2) -.0027(2)
F1A .0565(15) .0587(16) .0606(15) -.0166(12) .0116(12) .0020(12)
O1A .0601(17) .0340(14) .0280(13) -.0028(12) -.0037(12) -.0038(11)
N1A .0342(16) .0299(15) .0277(14) .0053(12) -.0037(12) -.0025(12)
C1A .037(2) .036(2) .038(2) .0082(16) -.0038(16) -.0085(15)
C2A .042(2) .032(2) .049(2) .0042(17) -.0113(17) -.0127(17)
C3A .043(2) .0301(19) .057(3) -.0003(16) -.0053(19) .0034(17)
C4A .046(2) .040(2) .039(2) .0033(17) -.0027(17) .0066(16)
C5A .039(2) .0281(18) .0339(18) .0063(15) -.0090(15) -.0005(14)
C6A .0312(18) .0279(17) .0335(18) .0066(14) -.0055(14) -.0039(14)
C7A .0316(18) .0364(19) .0274(17) .0088(15) -.0053(14) -.0060(14)
C8A .0323(18) .0291(17) .0301(17) .0032(14) -.0007(14) -.0063(14)
C9A .038(2) .042(2) .038(2) .0052(17) -.0093(16) -.0036(16)
C10A .031(2) .048(2) .051(2) -.0015(17) -.0050(17) -.0093(18)
C11A .045(2) .034(2) .042(2) -.0040(17) .0081(17) -.0039(16)
C12A .051(2) .037(2) .0329(19) .0056(17) .0001(17) .0003(15)
C13A .0357(19) .0350(19) .0296(17) .0032(15) -.0043(15) -.0069(14)

loop_
_atom_type_symbol
_atom_type_description
_atom_type_scat_dispersion_real
_atom_type_scat_dispersion_imag
_atom_type_scat_source
C C .0033 .0016 'International Tables Vol C Tables 4.2.6.8 and 6.1.1.4'
H H .0000 .0000 'International Tables Vol C Tables 4.2.6.8 and 6.1.1.4'
N N .0061 .0033 'International Tables Vol C Tables 4.2.6.8 and 6.1.1.4'
O O .0106 .0060 'International Tables Vol C Tables 4.2.6.8 and 6.1.1.4'
F F .0171 .0103 'International Tables Vol C Tables 4.2.6.8 and 6.1.1.4'
Cu Cu .3201 1.2651 'International Tables Vol C Tables 4.2.6.8 and 6.1.1.4'

loop_
_geom_angle_atom_site_label_1
_geom_angle_atom_site_label_2
_geom_angle_atom_site_label_3
_geom_angle_site_symmetry_1
_geom_angle_site_symmetry_3
_geom_angle
O1 Cu1 N1 . . 91.35(11)
O1 Cu1 N1 2 . 88.65(11)
C5 O1 Cu1 . . 128.2(2)
C7 N1 C8 . . 116.2(3)
C7 N1 Cu1 . . 122.4(2)
C8 N1 Cu1 . . 120.9(2)
C2 C1 C6 . . 121.6(4)
C1 C2 C3 . . 119.4(4)
C2 C3 C4 . . 120.8(4)
C3 C4 C5 . . 120.6(4)
O1 C5 C4 . . 119.0(3)
O1 C5 C6 . . 122.8(3)
C4 C5 C6 . . 118.2(3)
C1 C6 C5 . . 119.4(3)
C1 C6 C7 . . 117.8(3)
C5 C6 C7 . . 122.7(3)
N1 C7 C6 . . 126.7(3)
C13 C8 C9 . . 119.6(3)
C13 C8 N1 . . 120.9(3)
C9 C8 N1 . . 119.6(3)
C10 C9 C8 . . 120.4(4)
C11 C10 C9 . . 118.2(4)
C12 C11 C10 . . 123.2(4)
C12 C11 F1 . . 118.2(4)
C10 C11 F1 . . 118.6(4)
C11 C12 C13 . . 118.6(4)
C8 C13 C12 . . 120.1(3)
O1A Cu1A O1A . 2_566 180.0
O1A Cu1A N1A . 2_566 88.64(11)
O1A Cu1A N1A . . 91.36(11)
N1A Cu1A N1A 2_566 . 180.0
C5A O1A Cu1A . . 129.4(2)
C7A N1A C8A . . 115.8(3)
C7A N1A Cu1A . . 123.1(2)
C8A N1A Cu1A . . 120.5(2)
C2A C1A C6A . . 121.4(3)
C1A C2A C3A . . 119.1(3)
C4A C3A C2A . . 121.2(4)
C3A C4A C5A . . 121.1(4)
O1A C5A C4A . . 119.3(3)
O1A C5A C6A . . 122.6(3)
C4A C5A C6A . . 118.1(3)
C5A C6A C1A . . 119.1(3)
C5A C6A C7A . . 122.6(3)
C1A C6A C7A . . 118.2(3)
N1A C7A C6A . . 127.2(3)
C13A C8A C9A . . 119.6(3)
C13A C8A N1A . . 120.0(3)
C9A C8A N1A . . 120.4(3)
C10A C9A C8A . . 120.2(4)
C11A C10A C9A . . 118.6(4)
F1A C11A C10A . . 119.1(4)
F1A C11A C12A . . 118.2(4)
C10A C11A C12A . . 122.7(4)
C11A C12A C13A . . 118.4(4)
C8A C13A C12A . . 120.4(3)

loop_
_geom_bond_atom_site_label_1
_geom_bond_atom_site_label_2
_geom_bond_site_symmetry_2
_geom_bond_distance
_geom_bond_publ_flag
Cu1 O1 . 1.880(2) ?
Cu1 N1 . 2.009(3) ?
F1 C11 . 1.367(4) ?
O1 C5 . 1.311(4) ?
N1 C7 . 1.292(4) ?
N1 C8 . 1.442(4) ?
C1 C2 . 1.362(5) ?
C1 C6 . 1.406(5) ?
C2 C3 . 1.387(6) ?
C3 C4 . 1.388(6) ?
C4 C5 . 1.405(5) ?
C5 C6 . 1.414(5) ?
C6 C7 . 1.437(5) ?
C8 C13 . 1.383(5) ?
C8 C9 . 1.390(5) ?
C9 C10 . 1.384(5) ?
C10 C11 . 1.364(6) ?
C11 C12 . 1.361(5) ?
C12 C13 . 1.385(5) ?
Cu1A O1A . 1.886(3) ?
Cu1A N1A . 2.002(3) ?
F1A C11A . 1.366(4) ?
O1A C5A . 1.314(4) ?
N1A C7A . 1.302(4) ?
N1A C8A . 1.435(4) ?
C1A C2A . 1.367(5) ?
C1A C6A . 1.421(5) ?
C2A C3A . 1.388(6) ?
C3A C4A . 1.380(5) ?
C4A C5A . 1.403(5) ?
C5A C6A . 1.419(5) ?
C6A C7A . 1.426(5) ?
C8A C13A . 1.385(5) ?
C8A C9A . 1.389(5) ?
C9A C10A . 1.384(5) ?
C10A C11A . 1.366(6) ?
C11A C12A . 1.371(5) ?
C12A C13A . 1.385(5) ?
